data_4346223
loop_
_publ_author_name
'Lysenko, Andrey B.'
'Senchyk, Ganna A.'
'Domasevitch, Konstantin V.'
'Hauser, J\"urg'
'Fuhrmann, Daniel'
'Kobalz, Merten'
'Krautscheid, Harald'
'Neves, Patr\'icia'
'Valente, Anabela A.'
'Gon\,calves, Isabel S'

_publ_section_title
;
 Synthesis and Structural Elucidation of Triazolylmolybdenum(VI) Oxide
 Hybrids and Their Behavior as Oxidation Catalysts.
;
_journal_issue 17
_journal_name_full 'Inorganic chemistry'
_journal_page_first 8327
_journal_page_last 8338
_journal_paper_doi 10.1021/acs.inorgchem.5b01007
_journal_volume 54
_journal_year 2015
_chemical_formula_moiety 'C9 H11 Mo2 N7 O8'
_chemical_formula_sum 'C9 H11 Mo2 N7 O8'
_chemical_formula_weight 537.13
_chemical_name_systematic
;
poly[di-\m-oxido-\m-
[4-[3'-(tetrazol-5-yl)phenyl]-4H-1,2,4-triazole-
\k^4^N1:N2]-diaqua-tetraoxodimolybdenum(VI)]
;
_space_group_IT_number 14
_space_group_name_Hall '-P 2yn'
_space_group_name_H-M_alt 'P 1 21/n 1'
_symmetry_cell_setting monoclinic
_symmetry_Int_Tables_number 14
_symmetry_space_group_name_H-M 'P 1 21/n 1'
_atom_sites_solution_hydrogens geom
_atom_sites_solution_primary direct
_atom_sites_solution_secondary difmap
_audit_creation_method SHELXL-97
_cell_angle_alpha 90.00
_cell_angle_beta 98.541(2)
_cell_angle_gamma 90.00
_cell_formula_units_Z 4
_cell_length_a 7.5725(2)
_cell_length_b 22.1300(3)
_cell_length_c 9.4260(2)
_cell_measurement_reflns_used 17401
_cell_measurement_temperature 296(2)
_cell_measurement_theta_max 29.57
_cell_measurement_theta_min 2.37
_cell_volume 1562.09(6)
_computing_cell_refinement 'SAINT-NT (Bruker, 1999)'
_computing_data_collection 'SMART-NT (Bruker, 1998)'
_computing_data_reduction 'SAINT-NT (Bruker, 1999)'
_computing_molecular_graphics 'Diamond 2.1e (Brandenburg, 1999)'
_computing_publication_material 'WinGX 1.70.00 (Farrugia, 1999)'
_computing_structure_refinement 'SHELXL-97 (Sheldrick, 1997)'
_computing_structure_solution 'SHELXS-97 (Sheldrick, 1997)'
_diffrn_ambient_temperature 296(2)
_diffrn_measured_fraction_theta_full 0.989
_diffrn_measured_fraction_theta_max 0.989
_diffrn_measurement_device_type 'Siemens SMART CCD area-detector diffractometer'
_diffrn_measurement_method '\w scans'
_diffrn_radiation_monochromator graphite
_diffrn_radiation_source 'fine-focus sealed tube'
_diffrn_radiation_type MoK\a
_diffrn_radiation_wavelength 0.71073
_diffrn_reflns_av_R_equivalents 0.0277
_diffrn_reflns_av_sigmaI/netI 0.0247
_diffrn_reflns_limit_h_max 9
_diffrn_reflns_limit_h_min -10
_diffrn_reflns_limit_k_max 30
_diffrn_reflns_limit_k_min -28
_diffrn_reflns_limit_l_max 13
_diffrn_reflns_limit_l_min -11
_diffrn_reflns_number 17401
_diffrn_reflns_theta_full 29.57
_diffrn_reflns_theta_max 29.57
_diffrn_reflns_theta_min 2.37
_diffrn_standards_decay_% 0
_exptl_absorpt_coefficient_mu 1.666
_exptl_absorpt_correction_T_max 0.9241
_exptl_absorpt_correction_T_min 0.7309
_exptl_absorpt_correction_type empirical
_exptl_absorpt_process_details 'SADABS (Sheldrick, 1996)'
_exptl_crystal_colour colorless
_exptl_crystal_density_diffrn 2.284
_exptl_crystal_density_method 'not measured'
_exptl_crystal_description prism
_exptl_crystal_F_000 1048
_exptl_crystal_size_max 0.28
_exptl_crystal_size_mid 0.13
_exptl_crystal_size_min 0.12
_refine_diff_density_max 0.487
_refine_diff_density_min -0.944
_refine_diff_density_rms 0.098
_refine_ls_extinction_method none
_refine_ls_goodness_of_fit_ref 1.143
_refine_ls_hydrogen_treatment constr
_refine_ls_matrix_type full
_refine_ls_number_parameters 235
_refine_ls_number_reflns 4340
_refine_ls_number_restraints 0
_refine_ls_restrained_S_all 1.143
_refine_ls_R_factor_all 0.0250
_refine_ls_R_factor_gt 0.0223
_refine_ls_shift/su_max 0.001
_refine_ls_shift/su_mean 0.000
_refine_ls_structure_factor_coef Fsqd
_refine_ls_weighting_details 'calc w=1/[\s^2^(Fo^2^)+(0.0105P)^2^+2.2265P] where P=(Fo^2^+2Fc^2^)/3'
_refine_ls_weighting_scheme calc
_refine_ls_wR_factor_gt 0.0497
_refine_ls_wR_factor_ref 0.0508
_reflns_number_gt 4041
_reflns_number_total 4340
_reflns_threshold_expression >2sigma(I)
_cod_data_source_file ic5b01007_si_002.cif
_cod_data_source_block (3)
_cod_depositor_comments
;
The following automatic conversions were performed:

data name '_iucr_refine_instruction_details' was replaced with
'_iucr_refine_instructions_details' as specified in the replacement
file 'data/replacement-values/replacement_tags.lst'.

Automatic conversion script
Id: cif_correct_tags 9268 2022-04-12 08:56:07Z antanas 
;
_cod_original_sg_symbol_H-M 'P 21/n'
_cod_database_code 4346223

loop_
_symmetry_equiv_pos_as_xyz
'x, y, z'
'-x+1/2, y+1/2, -z+1/2'
'-x, -y, -z'
'x-1/2, -y-1/2, z-1/2'

loop_
_atom_site_label
_atom_site_type_symbol
_atom_site_fract_x
_atom_site_fract_y
_atom_site_fract_z
_atom_site_U_iso_or_equiv
_atom_site_adp_type
_atom_site_occupancy
_atom_site_symmetry_multiplicity
_atom_site_calc_flag
_atom_site_refinement_flags
Mo1 Mo 0.50205(2) 0.208939(7) 0.156553(17) 0.00815(5) Uani 1 1 d .
Mo2 Mo 0.23362(2) 0.203633(7) 0.437061(17) 0.00803(5) Uani 1 1 d .
O1 O 0.39112(19) 0.17661(7) 0.31244(15) 0.0124(3) Uani 1 1 d .
O2 O 0.70088(19) 0.25363(6) 0.10517(15) 0.0106(3) Uani 1 1 d .
O3 O 0.3295(2) 0.25110(7) 0.07195(16) 0.0163(3) Uani 1 1 d .
O4 O 0.5044(2) 0.14642(7) 0.05060(16) 0.0159(3) Uani 1 1 d .
O5 O 0.7495(2) 0.16860(7) 0.29797(17) 0.0176(3) Uani 1 1 d .
H1W H 0.7209 0.1387 0.3463 0.026 Uiso 1 1 d R
H2W H 0.8169 0.1918 0.3540 0.026 Uiso 1 1 d R
O6 O 0.0833(2) 0.24133(7) 0.31557(16) 0.0150(3) Uani 1 1 d .
O7 O 0.1262(2) 0.13586(7) 0.46120(16) 0.0147(3) Uani 1 1 d .
O8 O 0.4592(2) 0.16939(7) 0.61628(16) 0.0163(3) Uani 1 1 d .
H3W H 0.5387 0.1445 0.5987 0.024 Uiso 1 1 d R
H4W H 0.5095 0.1968 0.6713 0.024 Uiso 1 1 d R
N1 N 0.5449(2) 0.28529(8) 0.33379(18) 0.0108(3) Uani 1 1 d .
N2 N 0.4366(2) 0.28441(8) 0.43839(18) 0.0110(3) Uani 1 1 d .
N3 N 0.5931(2) 0.36740(8) 0.46166(18) 0.0109(3) Uani 1 1 d .
N4 N 0.7209(3) 0.47912(9) 0.9569(2) 0.0187(4) Uani 1 1 d .
H4N H 0.6870 0.4420 0.9482 0.028 Uiso 1 1 calc R
N5 N 0.7420(3) 0.51084(10) 1.0791(2) 0.0253(5) Uani 1 1 d .
N6 N 0.7942(3) 0.56408(10) 1.0467(2) 0.0261(5) Uani 1 1 d .
N7 N 0.8080(3) 0.56813(9) 0.9054(2) 0.0222(4) Uani 1 1 d .
C1 C 0.6381(3) 0.33516(9) 0.3493(2) 0.0117(4) Uani 1 1 d .
H1 H 0.7224 0.3469 0.2923 0.014 Uiso 1 1 calc R
C2 C 0.4672(3) 0.33378(9) 0.5147(2) 0.0123(4) Uani 1 1 d .
H2 H 0.4117 0.3442 0.5929 0.015 Uiso 1 1 calc R
C3 C 0.7608(3) 0.51413(10) 0.8503(2) 0.0148(4) Uani 1 1 d .
C4 C 0.6627(3) 0.42549(9) 0.5102(2) 0.0110(4) Uani 1 1 d .
C5 C 0.6798(3) 0.43988(10) 0.6544(2) 0.0131(4) Uani 1 1 d .
H5 H 0.6466 0.4124 0.7202 0.016 Uiso 1 1 calc R
C6 C 0.7481(3) 0.49656(9) 0.6992(2) 0.0123(4) Uani 1 1 d .
C7 C 0.8013(3) 0.53703(10) 0.6003(2) 0.0153(4) Uani 1 1 d .
H7 H 0.8487 0.5744 0.6307 0.018 Uiso 1 1 calc R
C8 C 0.7833(3) 0.52129(10) 0.4565(2) 0.0172(4) Uani 1 1 d .
H8 H 0.8192 0.5482 0.3906 0.021 Uiso 1 1 calc R
C9 C 0.7121(3) 0.46564(10) 0.4101(2) 0.0150(4) Uani 1 1 d .
H9 H 0.6977 0.4555 0.3134 0.018 Uiso 1 1 calc R

loop_
_atom_site_aniso_label
_atom_site_aniso_U_11
_atom_site_aniso_U_22
_atom_site_aniso_U_33
_atom_site_aniso_U_23
_atom_site_aniso_U_13
_atom_site_aniso_U_12
Mo1 0.00808(8) 0.00858(9) 0.00805(8) -0.00132(6) 0.00203(6) -0.00075(6)
Mo2 0.00884(8) 0.00774(9) 0.00779(8) -0.00080(6) 0.00218(6) -0.00080(6)
O1 0.0151(7) 0.0100(7) 0.0135(7) -0.0020(5) 0.0066(6) -0.0015(5)
O2 0.0105(7) 0.0116(7) 0.0102(6) 0.0010(5) 0.0031(5) -0.0013(5)
O3 0.0133(7) 0.0189(8) 0.0161(7) -0.0011(6) -0.0001(6) 0.0017(6)
O4 0.0182(8) 0.0139(7) 0.0168(7) -0.0049(6) 0.0069(6) -0.0024(6)
O5 0.0136(7) 0.0173(8) 0.0206(8) 0.0073(6) -0.0022(6) -0.0024(6)
O6 0.0155(7) 0.0167(8) 0.0123(7) 0.0008(6) 0.0004(6) 0.0007(6)
O7 0.0163(7) 0.0109(7) 0.0182(7) -0.0021(6) 0.0065(6) -0.0038(6)
O8 0.0159(7) 0.0154(8) 0.0164(7) -0.0043(6) -0.0018(6) 0.0056(6)
N1 0.0118(8) 0.0119(8) 0.0096(8) -0.0011(6) 0.0044(6) -0.0012(6)
N2 0.0116(8) 0.0122(8) 0.0100(8) -0.0007(6) 0.0044(6) -0.0016(6)
N3 0.0119(8) 0.0104(8) 0.0107(8) -0.0011(6) 0.0026(6) -0.0007(6)
N4 0.0315(11) 0.0123(9) 0.0129(9) -0.0030(7) 0.0053(8) -0.0057(8)
N5 0.0425(13) 0.0203(10) 0.0143(9) -0.0054(8) 0.0075(9) -0.0076(9)
N6 0.0424(13) 0.0194(10) 0.0177(10) -0.0074(8) 0.0088(9) -0.0110(9)
N7 0.0353(12) 0.0161(10) 0.0168(9) -0.0063(8) 0.0092(8) -0.0100(8)
C1 0.0123(9) 0.0131(10) 0.0100(9) -0.0011(7) 0.0030(7) -0.0015(7)
C2 0.0135(9) 0.0116(10) 0.0123(9) -0.0004(7) 0.0039(7) -0.0017(8)
C3 0.0190(10) 0.0117(10) 0.0140(10) -0.0020(8) 0.0030(8) -0.0027(8)
C4 0.0104(9) 0.0085(9) 0.0140(9) -0.0008(7) 0.0014(7) -0.0009(7)
C5 0.0151(10) 0.0113(10) 0.0133(9) 0.0006(8) 0.0040(8) -0.0011(8)
C6 0.0127(9) 0.0108(10) 0.0132(9) -0.0012(7) 0.0017(7) 0.0002(7)
C7 0.0180(10) 0.0101(10) 0.0180(10) -0.0018(8) 0.0033(8) -0.0034(8)
C8 0.0212(11) 0.0143(10) 0.0168(10) 0.0018(8) 0.0053(8) -0.0036(8)
C9 0.0184(10) 0.0150(10) 0.0119(9) -0.0007(8) 0.0026(8) -0.0012(8)

loop_
_atom_type_symbol
_atom_type_description
_atom_type_scat_dispersion_real
_atom_type_scat_dispersion_imag
_atom_type_scat_source
C C 0.0033 0.0016 'International Tables Vol C Tables 4.2.6.8 and 6.1.1.4'
H H 0.0000 0.0000 'International Tables Vol C Tables 4.2.6.8 and 6.1.1.4'
N N 0.0061 0.0033 'International Tables Vol C Tables 4.2.6.8 and 6.1.1.4'
O O 0.0106 0.0060 'International Tables Vol C Tables 4.2.6.8 and 6.1.1.4'
Mo Mo -1.6832 0.6857 'International Tables Vol C Tables 4.2.6.8 and 6.1.1.4'

loop_
_geom_angle_atom_site_label_1
_geom_angle_atom_site_label_2
_geom_angle_atom_site_label_3
_geom_angle
_geom_angle_site_symmetry_1
_geom_angle_site_symmetry_3
O3 Mo1 O4 104.11(8) . .
O3 Mo1 O2 100.09(7) . .
O4 Mo1 O2 101.12(7) . .
O3 Mo1 O1 99.71(7) . .
O4 Mo1 O1 100.83(7) . .
O2 Mo1 O1 145.71(6) . .
O3 Mo1 O5 168.76(7) . .
O4 Mo1 O5 86.92(7) . .
O2 Mo1 O5 75.28(6) . .
O1 Mo1 O5 79.95(6) . .
O3 Mo1 N1 87.40(7) . .
O4 Mo1 N1 168.46(7) . .
O2 Mo1 N1 77.28(6) . .
O1 Mo1 N1 75.95(6) . .
O5 Mo1 N1 81.61(6) . .
O6 Mo2 O7 103.35(7) . .
O6 Mo2 O1 99.04(7) . .
O7 Mo2 O1 99.16(7) . .
O6 Mo2 O2 99.21(7) . 4_566
O7 Mo2 O2 101.51(7) . 4_566
O1 Mo2 O2 148.33(6) . 4_566
O6 Mo2 O8 169.62(6) . .
O7 Mo2 O8 86.09(6) . .
O1 Mo2 O8 83.45(6) . .
O2 Mo2 O8 74.35(6) 4_566 .
O6 Mo2 N2 90.13(7) . .
O7 Mo2 N2 166.43(7) . .
O1 Mo2 N2 76.83(6) . .
O2 Mo2 N2 77.46(6) 4_566 .
O8 Mo2 N2 80.59(6) . .
Mo2 O1 Mo1 137.72(8) . .
Mo2 O2 Mo1 132.28(8) 4_665 .
Mo1 O5 H1W 111.1 . .
Mo1 O5 H2W 119.1 . .
H1W O5 H2W 108.3 . .
Mo2 O8 H3W 122.0 . .
Mo2 O8 H4W 115.0 . .
H3W O8 H4W 108.3 . .
C1 N1 N2 107.56(16) . .
C1 N1 Mo1 134.28(14) . .
N2 N1 Mo1 117.59(12) . .
C2 N2 N1 107.84(16) . .
C2 N2 Mo2 134.27(14) . .
N1 N2 Mo2 117.76(12) . .
C2 N3 C1 105.60(17) . .
C2 N3 C4 127.99(17) . .
C1 N3 C4 126.39(17) . .
C3 N4 N5 109.35(18) . .
C3 N4 H4N 125.3 . .
N5 N4 H4N 125.3 . .
N6 N5 N4 105.99(18) . .
N5 N6 N7 111.34(18) . .
C3 N7 N6 105.58(19) . .
N1 C1 N3 109.66(18) . .
N1 C1 H1 125.2 . .
N3 C1 H1 125.2 . .
N2 C2 N3 109.32(18) . .
N2 C2 H2 125.3 . .
N3 C2 H2 125.3 . .
N7 C3 N4 107.73(19) . .
N7 C3 C6 126.3(2) . .
N4 C3 C6 125.90(19) . .
C5 C4 C9 121.68(19) . .
C5 C4 N3 119.64(18) . .
C9 C4 N3 118.67(18) . .
C4 C5 C6 118.69(19) . .
C4 C5 H5 120.7 . .
C6 C5 H5 120.7 . .
C7 C6 C5 120.31(19) . .
C7 C6 C3 119.70(19) . .
C5 C6 C3 119.98(19) . .
C8 C7 C6 119.7(2) . .
C8 C7 H7 120.1 . .
C6 C7 H7 120.1 . .
C7 C8 C9 120.5(2) . .
C7 C8 H8 119.8 . .
C9 C8 H8 119.8 . .
C4 C9 C8 119.1(2) . .
C4 C9 H9 120.5 . .
C8 C9 H9 120.5 . .

loop_
_geom_bond_atom_site_label_1
_geom_bond_atom_site_label_2
_geom_bond_distance
_geom_bond_site_symmetry_2
Mo1 O3 1.7044(15) .
Mo1 O4 1.7081(15) .
Mo1 O2 1.9226(14) .
Mo1 O1 1.9348(14) .
Mo1 O5 2.3116(15) .
Mo1 N1 2.3645(17) .
Mo2 O6 1.7078(15) .
Mo2 O7 1.7375(15) .
Mo2 O1 1.8911(14) .
Mo2 O2 1.8930(14) 4_566
Mo2 O8 2.3429(15) .
Mo2 N2 2.3563(17) .
O2 Mo2 1.8930(14) 4_665
O5 H1W 0.8500 .
O5 H2W 0.8499 .
O8 H3W 0.8500 .
O8 H4W 0.8501 .
N1 C1 1.306(3) .
N1 N2 1.373(2) .
N2 C2 1.310(3) .
N3 C2 1.361(3) .
N3 C1 1.361(3) .
N3 C4 1.438(3) .
N4 C3 1.338(3) .
N4 N5 1.338(3) .
N4 H4N 0.8600 .
N5 N6 1.294(3) .
N6 N7 1.354(3) .
N7 C3 1.331(3) .
C1 H1 0.9300 .
C2 H2 0.9300 .
C3 C6 1.466(3) .
C4 C5 1.383(3) .
C4 C9 1.387(3) .
C5 C6 1.398(3) .
C5 H5 0.9300 .
C6 C7 1.395(3) .
C7 C8 1.386(3) .
C7 H7 0.9300 .
C8 C9 1.389(3) .
C8 H8 0.9300 .
C9 H9 0.9300 .

loop_
_geom_torsion_atom_site_label_1
_geom_torsion_atom_site_label_2
_geom_torsion_atom_site_label_3
_geom_torsion_atom_site_label_4
_geom_torsion
_geom_torsion_site_symmetry_1
_geom_torsion_site_symmetry_4
O6 Mo2 O1 Mo1 43.15(13) . .
O7 Mo2 O1 Mo1 148.37(12) . .
O2 Mo2 O1 Mo1 -81.36(17) 4_566 .
O8 Mo2 O1 Mo1 -126.68(12) . .
N2 Mo2 O1 Mo1 -44.85(11) . .
O3 Mo1 O1 Mo2 -38.68(13) . .
O4 Mo1 O1 Mo2 -145.21(12) . .
O2 Mo1 O1 Mo2 85.82(16) . .
O5 Mo1 O1 Mo2 129.92(12) . .
N1 Mo1 O1 Mo2 46.14(11) . .
O3 Mo1 O2 Mo2 -35.04(12) . 4_665
O4 Mo1 O2 Mo2 71.66(11) . 4_665
O1 Mo1 O2 Mo2 -159.44(9) . 4_665
O5 Mo1 O2 Mo2 155.45(12) . 4_665
N1 Mo1 O2 Mo2 -120.03(11) . 4_665
O3 Mo1 N1 C1 -88.8(2) . .
O4 Mo1 N1 C1 95.4(4) . .
O2 Mo1 N1 C1 12.12(19) . .
O1 Mo1 N1 C1 170.5(2) . .
O5 Mo1 N1 C1 88.8(2) . .
O3 Mo1 N1 N2 81.32(14) . .
O4 Mo1 N1 N2 -94.4(3) . .
O2 Mo1 N1 N2 -177.72(15) . .
O1 Mo1 N1 N2 -19.36(13) . .
O5 Mo1 N1 N2 -101.02(14) . .
C1 N1 N2 C2 -0.1(2) . .
Mo1 N1 N2 C2 -172.71(13) . .
C1 N1 N2 Mo2 176.35(13) . .
Mo1 N1 N2 Mo2 3.73(18) . .
O6 Mo2 N2 C2 90.4(2) . .
O7 Mo2 N2 C2 -96.1(3) . .
O1 Mo2 N2 C2 -170.3(2) . .
O2 Mo2 N2 C2 -8.98(19) 4_566 .
O8 Mo2 N2 C2 -84.9(2) . .
O6 Mo2 N2 N1 -84.85(14) . .
O7 Mo2 N2 N1 88.6(3) . .
O1 Mo2 N2 N1 14.41(13) . .
O2 Mo2 N2 N1 175.75(15) 4_566 .
O8 Mo2 N2 N1 99.83(14) . .
C3 N4 N5 N6 -0.2(3) . .
N4 N5 N6 N7 0.0(3) . .
N5 N6 N7 C3 0.2(3) . .
N2 N1 C1 N3 -0.3(2) . .
Mo1 N1 C1 N3 170.60(14) . .
C2 N3 C1 N1 0.5(2) . .
C4 N3 C1 N1 -178.22(18) . .
N1 N2 C2 N3 0.4(2) . .
Mo2 N2 C2 N3 -175.21(14) . .
C1 N3 C2 N2 -0.5(2) . .
C4 N3 C2 N2 178.14(18) . .
N6 N7 C3 N4 -0.3(3) . .
N6 N7 C3 C6 177.7(2) . .
N5 N4 C3 N7 0.3(3) . .
N5 N4 C3 C6 -177.7(2) . .
C2 N3 C4 C5 33.5(3) . .
C1 N3 C4 C5 -148.1(2) . .
C2 N3 C4 C9 -146.8(2) . .
C1 N3 C4 C9 31.6(3) . .
C9 C4 C5 C6 0.3(3) . .
N3 C4 C5 C6 179.92(18) . .
C4 C5 C6 C7 -1.4(3) . .
C4 C5 C6 C3 177.45(19) . .
N7 C3 C6 C7 5.1(3) . .
N4 C3 C6 C7 -177.3(2) . .
N7 C3 C6 C5 -173.7(2) . .
N4 C3 C6 C5 3.8(3) . .
C5 C6 C7 C8 1.2(3) . .
C3 C6 C7 C8 -177.7(2) . .
C6 C7 C8 C9 0.2(3) . .
C5 C4 C9 C8 1.1(3) . .
N3 C4 C9 C8 -178.53(19) . .
C7 C8 C9 C4 -1.4(3) . .
